data_7210727
loop_
_publ_author_name
'Wang, Xiao-Feng'
'Zhang, Yue-Biao'
'Lin, Yan-Yong'

_publ_section_title
;
 Achiral diamondoid or chiral quartz net: the effect of substituents in
 the topology and catenation of coordination polymers based on tetrahedral
 Cd(COO)4 building units
;
_journal_issue 17
_journal_name_full CrystEngComm
_journal_page_first 3470
_journal_paper_doi 10.1039/c3ce27103j
_journal_volume 15
_journal_year 2013
_chemical_formula_sum 'C16 H6 Cd N2 O12'
_chemical_formula_weight 530.64
_chemical_name_systematic
;
?
;
_space_group_IT_number 180
_symmetry_cell_setting hexagonal
_symmetry_space_group_name_Hall 'P 62 2 (0 0 4)'
_symmetry_space_group_name_H-M 'P 62 2 2'
_atom_sites_solution_hydrogens geom
_atom_sites_solution_primary direct
_atom_sites_solution_secondary difmap
_audit_creation_method SHELXL-97
_cell_angle_alpha 90.00
_cell_angle_beta 90.00
_cell_angle_gamma 120.00
_cell_formula_units_Z 3
_cell_length_a 14.6756(7)
_cell_length_b 14.6756(7)
_cell_length_c 12.8469(11)
_cell_measurement_temperature 293(2)
_cell_volume 2396.2(3)
_computing_cell_refinement 'SAINT-PLUS, Ver. 6.0, 1997'
_computing_data_collection 'SMART, 1998.'
_computing_data_reduction 'SAINT-PLUS, Ver. 6.0, 1997'
_computing_molecular_graphics 'XP, Ver. 6.10, Bruker AXS Inc., 2000.'
_computing_publication_material 'SHELXTL-Bruker AXS Inc., 1998.'
_computing_structure_refinement 'SHELXL-97 (Sheldrick, 1997)'
_computing_structure_solution 'SHELXS-97 (Sheldrick, 1990)'
_diffrn_ambient_temperature 293(2)
_diffrn_measured_fraction_theta_full 0.993
_diffrn_measured_fraction_theta_max 0.993
_diffrn_measurement_device_type 'Bruker Apex CCD'
_diffrn_measurement_method '\w scan'
_diffrn_radiation_monochromator graphite
_diffrn_radiation_source 'fine-focus sealed tube'
_diffrn_radiation_type MoK\a
_diffrn_radiation_wavelength 0.71073
_diffrn_reflns_av_R_equivalents 0.0514
_diffrn_reflns_av_sigmaI/netI 0.0377
_diffrn_reflns_limit_h_max 18
_diffrn_reflns_limit_h_min -18
_diffrn_reflns_limit_k_max 17
_diffrn_reflns_limit_k_min -15
_diffrn_reflns_limit_l_max 15
_diffrn_reflns_limit_l_min -7
_diffrn_reflns_number 10117
_diffrn_reflns_theta_full 25.99
_diffrn_reflns_theta_max 25.99
_diffrn_reflns_theta_min 2.25
_exptl_absorpt_coefficient_mu 0.726
_exptl_absorpt_correction_T_max 0.9442
_exptl_absorpt_correction_T_min 0.8394
_exptl_absorpt_correction_type multi-scan
_exptl_absorpt_process_details 'SADABS (Bruker, 2002)'
_exptl_crystal_colour colorless
_exptl_crystal_density_diffrn 1.103
_exptl_crystal_density_method 'not measured'
_exptl_crystal_description column
_exptl_crystal_F_000 780
_exptl_crystal_size_max 0.25
_exptl_crystal_size_mid 0.11
_exptl_crystal_size_min 0.08
_platon_squeeze_details
;
;
_refine_diff_density_max 0.966
_refine_diff_density_min -0.388
_refine_diff_density_rms 0.117
_refine_ls_abs_structure_details 'Flack H D (1983), Acta Cryst. A39, 876-881'
_refine_ls_abs_structure_Flack 0.00
_refine_ls_extinction_method none
_refine_ls_goodness_of_fit_ref 1.066
_refine_ls_hydrogen_treatment constr
_refine_ls_matrix_type full
_refine_ls_number_parameters 70
_refine_ls_number_reflns 1576
_refine_ls_number_restraints 3
_refine_ls_restrained_S_all 1.097
_refine_ls_R_factor_all 0.0782
_refine_ls_R_factor_gt 0.0655
_refine_ls_shift/su_max 0.000
_refine_ls_shift/su_mean 0.000
_refine_ls_structure_factor_coef Fsqd
_refine_ls_weighting_details 'calc w=1/[\s^2^(Fo^2^)+(0.1257P)^2^+0.0000P] where P=(Fo^2^+2Fc^2^)/3'
_refine_ls_weighting_scheme calc
_refine_ls_wR_factor_gt 0.1752
_refine_ls_wR_factor_ref 0.1843
_reflns_number_gt 1305
_reflns_number_total 1576
_reflns_threshold_expression >2sigma(I)
_cod_data_source_file c3ce27103j.txt
_cod_data_source_block 4
_cod_depositor_comments
;
The following automatic conversions were performed:

'_symmetry_cell_setting' value 'Hexagonal' changed to 'hexagonal'
according to /home/saulius/struct/CIF-dictionaries/cif_core.dic
dictionary named 'cif_core.dic' version 2.4.2 from
2011-04-26.

'_exptl_absorpt_correction_type' value 'Multi-scan'
changed to 'multi-scan' according to
/home/saulius/struct/CIF-dictionaries/cif_core.dic dictionary named
'cif_core.dic' version 2.4.2 from 2011-04-26.

Automatic conversion script
Id: cif_fix_values 1891 2012-01-12 08:04:46Z andrius 
;
_cod_original_sg_symbol_H-M P6222
_cod_database_code 7210727

loop_
_symmetry_equiv_pos_as_xyz
'x, y, z'
'x-y, x, z+1/3'
'-y, x-y, z+2/3'
'-x, -y, z'
'-x+y, -x, z+1/3'
'y, -x+y, z+2/3'
'-y, -x, -z+2/3'
'x-y, -y, -z'
'x, x-y, -z+1/3'
'y, x, -z+2/3'
'-x+y, y, -z'
'-x, -x+y, -z+1/3'

loop_
_atom_site_label
_atom_site_type_symbol
_atom_site_fract_x
_atom_site_fract_y
_atom_site_fract_z
_atom_site_U_iso_or_equiv
_atom_site_adp_type
_atom_site_occupancy
_atom_site_symmetry_multiplicity
_atom_site_calc_flag
_atom_site_refinement_flags
_atom_site_disorder_assembly
_atom_site_disorder_group
Cd1 Cd 0.5000 0.5000 -0.1667 0.0579(4) Uani 1 4 d S . .
O1 O 0.4148(7) 0.3483(6) -0.0547(6) 0.120(2) Uani 1 1 d U A .
O2 O 0.5829(9) 0.4427(8) -0.0443(5) 0.123(3) Uani 1 1 d . A .
C1 C 0.4976(10) 0.3029(8) 0.0789(6) 0.092(3) Uani 1 1 d . A .
C2 C 0.4130(10) 0.2274(11) 0.1218(9) 0.125(4) Uani 1 1 d D . .
C3 C 0.5971(9) 0.3275(8) 0.1234(6) 0.096(3) Uani 1 1 d . . .
H3A H 0.6826 0.3685 0.0841 0.116 Uiso 1 1 d R A .
C4 C 0.5106(10) 0.3750(9) -0.0165(6) 0.090(3) Uani 1 1 d . . .
O3 O 0.209(2) 0.149(2) 0.110(3) 0.229(13) Uiso 0.50 1 d PD . .
O4 O 0.281(2) 0.116(2) 0.013(3) 0.224(11) Uiso 0.50 1 d PD A .
N1 N 0.296(2) 0.170(4) 0.091(4) 0.33(3) Uiso 0.50 1 d PD A 1
H2A H 0.3392 0.2036 0.0949 0.398 Uiso 0.50 1 d PR A 2

loop_
_atom_site_aniso_label
_atom_site_aniso_U_11
_atom_site_aniso_U_22
_atom_site_aniso_U_33
_atom_site_aniso_U_23
_atom_site_aniso_U_13
_atom_site_aniso_U_12
Cd1 0.0808(6) 0.0808(6) 0.0236(4) 0.000 0.000 0.0489(5)
O1 0.134(4) 0.125(4) 0.092(4) 0.025(3) -0.028(3) 0.057(3)
O2 0.146(7) 0.155(8) 0.074(4) 0.058(5) 0.018(5) 0.079(6)
C1 0.135(7) 0.111(7) 0.047(4) 0.011(4) -0.013(6) 0.074(7)
C2 0.126(8) 0.159(11) 0.079(6) 0.062(7) 0.021(6) 0.063(8)
C3 0.129(7) 0.127(8) 0.040(4) 0.024(4) 0.015(5) 0.069(6)
C4 0.153(9) 0.117(7) 0.037(4) 0.012(5) -0.001(6) 0.094(7)

loop_
_atom_type_symbol
_atom_type_description
_atom_type_scat_dispersion_real
_atom_type_scat_dispersion_imag
_atom_type_scat_source
C C 0.0033 0.0016 'International Tables Vol C Tables 4.2.6.8 and 6.1.1.4'
H H 0.0000 0.0000 'International Tables Vol C Tables 4.2.6.8 and 6.1.1.4'
Cd Cd -0.8075 1.2024 'International Tables Vol C Tables 4.2.6.8 and 6.1.1.4'
N N 0.0061 0.0033 'International Tables Vol C Tables 4.2.6.8 and 6.1.1.4'
O O 0.0106 0.0060 'International Tables Vol C Tables 4.2.6.8 and 6.1.1.4'

loop_
_geom_angle_atom_site_label_1
_geom_angle_atom_site_label_2
_geom_angle_atom_site_label_3
_geom_angle
_geom_angle_site_symmetry_1
_geom_angle_site_symmetry_3
O2 Cd1 O2 97.5(4) 7_664 10_554
O2 Cd1 O2 83.2(4) 7_664 .
O2 Cd1 O2 171.0(5) 10_554 .
O2 Cd1 O2 171.0(5) 7_664 4_665
O2 Cd1 O2 83.2(4) 10_554 4_665
O2 Cd1 O2 97.5(4) . 4_665
O2 Cd1 O1 79.1(3) 7_664 10_554
O2 Cd1 O1 53.2(3) 10_554 10_554
O2 Cd1 O1 135.4(4) . 10_554
O2 Cd1 O1 94.3(3) 4_665 10_554
O2 Cd1 O1 53.2(3) 7_664 7_664
O2 Cd1 O1 79.1(3) 10_554 7_664
O2 Cd1 O1 94.3(3) . 7_664
O2 Cd1 O1 135.4(4) 4_665 7_664
O1 Cd1 O1 106.7(4) 10_554 7_664
O2 Cd1 O1 135.4(4) 7_664 4_665
O2 Cd1 O1 94.3(3) 10_554 4_665
O2 Cd1 O1 79.1(3) . 4_665
O2 Cd1 O1 53.2(3) 4_665 4_665
O1 Cd1 O1 139.0(4) 10_554 4_665
O1 Cd1 O1 87.6(4) 7_664 4_665
O2 Cd1 O1 94.3(3) 7_664 .
O2 Cd1 O1 135.4(4) 10_554 .
O2 Cd1 O1 53.2(3) . .
O2 Cd1 O1 79.1(3) 4_665 .
O1 Cd1 O1 87.6(4) 10_554 .
O1 Cd1 O1 139.0(4) 7_664 .
O1 Cd1 O1 106.7(4) 4_665 .
O2 Cd1 C4 23.5(3) 7_664 7_664
O2 Cd1 C4 88.9(3) 10_554 7_664
O2 Cd1 C4 88.3(3) . 7_664
O2 Cd1 C4 165.0(4) 4_665 7_664
O1 Cd1 C4 91.2(3) 10_554 7_664
O1 Cd1 C4 29.7(3) 7_664 7_664
O1 Cd1 C4 115.0(4) 4_665 7_664
O1 Cd1 C4 115.1(3) . 7_664
O2 Cd1 C4 88.9(3) 7_664 10_554
O2 Cd1 C4 23.5(3) 10_554 10_554
O2 Cd1 C4 165.0(4) . 10_554
O2 Cd1 C4 88.3(3) 4_665 10_554
O1 Cd1 C4 29.7(3) 10_554 10_554
O1 Cd1 C4 91.2(3) 7_664 10_554
O1 Cd1 C4 115.1(3) 4_665 10_554
O1 Cd1 C4 115.0(4) . 10_554
C4 Cd1 C4 89.6(4) 7_664 10_554
O2 Cd1 C4 165.0(4) 7_664 4_665
O2 Cd1 C4 88.3(3) 10_554 4_665
O2 Cd1 C4 88.9(3) . 4_665
O2 Cd1 C4 23.5(3) 4_665 4_665
O1 Cd1 C4 115.1(3) 10_554 4_665
O1 Cd1 C4 115.0(4) 7_664 4_665
O1 Cd1 C4 29.7(3) 4_665 4_665
O1 Cd1 C4 91.2(3) . 4_665
C4 Cd1 C4 144.0(5) 7_664 4_665
C4 Cd1 C4 101.4(4) 10_554 4_665
O2 Cd1 C4 88.3(3) 7_664 .
O2 Cd1 C4 165.0(4) 10_554 .
O2 Cd1 C4 23.5(3) . .
O2 Cd1 C4 88.9(3) 4_665 .
O1 Cd1 C4 115.0(4) 10_554 .
O1 Cd1 C4 115.1(3) 7_664 .
O1 Cd1 C4 91.2(3) 4_665 .
O1 Cd1 C4 29.7(3) . .
C4 Cd1 C4 101.4(4) 7_664 .
C4 Cd1 C4 144.0(5) 10_554 .
C4 Cd1 C4 89.6(4) 4_665 .
C4 O1 Cd1 88.0(6) . .
C4 O2 Cd1 95.9(8) . .
C2 C1 C3 117.5(8) . .
C2 C1 C4 130.4(11) . .
C3 C1 C4 112.1(10) . .
C2 C2 C1 123.3(7) 9 .
C2 C2 N1 103(2) 9 .
C1 C2 N1 133(2) . .
C2 C2 H2A 112.9 9 .
C1 C2 H2A 123.1 . .
N1 C2 H2A 11.5 . .
C3 C3 C1 118.2(6) 9 .
C3 C3 H3A 108.8 9 .
C1 C3 H3A 129.4 . .
O2 C4 O1 123.0(9) . .
O2 C4 C1 127.3(11) . .
O1 C4 C1 109.3(10) . .
O2 C4 Cd1 60.7(6) . .
O1 C4 Cd1 62.3(4) . .
C1 C4 Cd1 168.9(8) . .
N1 O3 O4 40.9(19) . .
N1 O4 O3 39.3(16) . .
O3 N1 O4 100(3) . .
O3 N1 C2 149(4) . .
O4 N1 C2 111(3) . .
O3 N1 H2A 142.3 . .
O4 N1 H2A 112.9 . .
C2 N1 H2A 20.6 . .

loop_
_geom_bond_atom_site_label_1
_geom_bond_atom_site_label_2
_geom_bond_distance
_geom_bond_site_symmetry_2
Cd1 O2 2.383(7) 7_664
Cd1 O2 2.383(7) 10_554
Cd1 O2 2.383(7) .
Cd1 O2 2.383(7) 4_665
Cd1 O1 2.409(7) 10_554
Cd1 O1 2.409(7) 7_664
Cd1 O1 2.409(7) 4_665
Cd1 O1 2.409(7) .
Cd1 C4 2.719(8) 7_664
Cd1 C4 2.719(8) 10_554
Cd1 C4 2.719(8) 4_665
Cd1 C4 2.719(8) .
O1 C4 1.349(14) .
O2 C4 1.089(14) .
C1 C2 1.303(15) .
C1 C3 1.436(14) .
C1 C4 1.567(11) .
C2 C2 1.305(19) 9
C2 N1 1.54(3) .
C2 H2A 1.0183 .
C3 C3 1.399(16) 9
C3 H3A 1.1979 .
O3 N1 1.19(3) .
O3 O4 1.84(4) .
O4 N1 1.22(3) .
N1 H2A 0.5757 .

loop_
_platon_squeeze_void_nr
_platon_squeeze_void_average_x
_platon_squeeze_void_average_y
_platon_squeeze_void_average_z
_platon_squeeze_void_volume
_platon_squeeze_void_count_electrons
_platon_squeeze_void_content
1 -0.004 -0.003 -0.012 1101 223 ' '
